data_1523537
loop_
_publ_author_name
'Ellinger, F.H.'
'Land, C.C.'
'Struebing, V.O.'

_publ_section_title
;
 The plutonium-gallium system
;
_journal_name_full 'Journal of Nuclear Materials'
_journal_page_first 226
_journal_page_last 236
_journal_volume 12
_journal_year 1964
_chemical_formula_sum 'Ga2 Pu'
_space_group_IT_number 191
_symmetry_space_group_name_Hall '-P 6 2'
_symmetry_space_group_name_H-M 'P 6/m m m'
_cell_angle_alpha 90
_cell_angle_beta 90
_cell_angle_gamma 120
_cell_formula_units_Z 1
_cell_length_a 4.248
_cell_length_b 4.248
_cell_length_c 4.12
_cell_volume 64.387
_citation_journal_id_ASTM JNUMAM
_cod_data_source_file Ellinger_JNUMAM_1964_330.cif
_cod_data_source_block Ga2Pu1
_cod_original_cell_volume 64.3868
_cod_original_formula_sum 'Ga2 Pu1'
_cod_database_code 1523537

loop_
_symmetry_equiv_pos_as_xyz
x,y,z
x-y,x,z
-y,x-y,z
-x,-y,z
-x+y,-x,z
y,-x+y,z
-y,-x,-z
x-y,-y,-z
x,x-y,-z
y,x,-z
-x+y,y,-z
-x,-x+y,-z
-x,-y,-z
-x+y,-x,-z
y,-x+y,-z
x,y,-z
x-y,x,-z
-y,x-y,-z
y,x,z
-x+y,y,z
-x,-x+y,z
-y,-x,z
x-y,-y,z
x,x-y,z

loop_
_atom_site_label
_atom_site_type_symbol
_atom_site_fract_x
_atom_site_fract_y
_atom_site_fract_z
_atom_site_occupancy
_atom_site_U_iso_or_equiv
Ga1 Ga 0.3333 0.6667 0.5 1 0.0
Pu1 Pu 0 0 0 1 0.0
